data_7032040
loop_
_publ_author_name
'Yang, Jin'
'Li, Pinhua'
'Zhang, Yicheng'
'Wang, Lei'

_publ_section_title
;
 A new library of arsine, stibine-stabilized N-heterocyclic carbene
 palladium complexes: synthesis, structures and activities in C-C and C-N
 coupling reactions.
;
_journal_issue 37
_journal_name_full 'Dalton transactions (Cambridge, England : 2003)'
_journal_page_first 14114
_journal_page_last 14122
_journal_paper_doi 10.1039/c4dt01773k
_journal_volume 43
_journal_year 2014
_chemical_formula_moiety '4(C45 H51 As Cl2 N2 Pd), C H2 Cl2'
_chemical_formula_sum 'C181 H206 As4 Cl10 N8 Pd4'
_chemical_formula_weight 3573.32
_chemical_name_systematic
; 
 ? 
;
_space_group_IT_number 14
_symmetry_cell_setting monoclinic
_symmetry_space_group_name_Hall '-P 2ybc'
_symmetry_space_group_name_H-M 'P 1 21/c 1'
_atom_sites_solution_hydrogens geom
_atom_sites_solution_primary direct
_atom_sites_solution_secondary difmap
_audit_creation_method SHELXL-97
_cell_angle_alpha 90.00
_cell_angle_beta 101.939(5)
_cell_angle_gamma 90.00
_cell_formula_units_Z 2
_cell_length_a 24.870(6)
_cell_length_b 19.199(5)
_cell_length_c 18.773(4)
_cell_measurement_reflns_used 4270
_cell_measurement_temperature 296(2)
_cell_measurement_theta_max 19.2039
_cell_measurement_theta_min 2.2807
_cell_volume 8770(4)
_computing_cell_refinement 'Bruker SMART'
_computing_data_collection 'Bruker SMART APEX II'
_computing_data_reduction 'Bruker SAINT'
_computing_molecular_graphics 'Bruker SHELXTL'
_computing_publication_material 'Bruker SHELXTL'
_computing_structure_refinement 'SHELXL-97 (Sheldrick, 2008)'
_computing_structure_solution 'SHELXS-97 (Sheldrick, 2008)'
_diffrn_ambient_temperature 296(2)
_diffrn_measured_fraction_theta_full 0.998
_diffrn_measured_fraction_theta_max 0.998
_diffrn_measurement_device_type 'Bruker APEX II area detector'
_diffrn_measurement_method '\w scans'
_diffrn_radiation_monochromator graphite
_diffrn_radiation_source 'fine-focus sealed tube'
_diffrn_radiation_type MoK\a
_diffrn_radiation_wavelength 0.71073
_diffrn_reflns_av_R_equivalents 0.0967
_diffrn_reflns_av_sigmaI/netI 0.1233
_diffrn_reflns_limit_h_max 24
_diffrn_reflns_limit_h_min -29
_diffrn_reflns_limit_k_max 22
_diffrn_reflns_limit_k_min -22
_diffrn_reflns_limit_l_max 21
_diffrn_reflns_limit_l_min -22
_diffrn_reflns_number 44371
_diffrn_reflns_theta_full 25.00
_diffrn_reflns_theta_max 25.00
_diffrn_reflns_theta_min 2.09
_exptl_absorpt_coefficient_mu 1.356
_exptl_absorpt_correction_T_max 0.8224
_exptl_absorpt_correction_T_min 0.7546
_exptl_absorpt_correction_type multi-scan
_exptl_absorpt_process_details SADABS
_exptl_crystal_colour yellow
_exptl_crystal_density_diffrn 1.353
_exptl_crystal_density_method 'not measured'
_exptl_crystal_description block
_exptl_crystal_F_000 3668
_exptl_crystal_size_max 0.22
_exptl_crystal_size_mid 0.18
_exptl_crystal_size_min 0.15
_refine_diff_density_max 0.560
_refine_diff_density_min -0.519
_refine_diff_density_rms 0.084
_refine_ls_extinction_method none
_refine_ls_goodness_of_fit_ref 0.997
_refine_ls_hydrogen_treatment constr
_refine_ls_matrix_type full
_refine_ls_number_parameters 872
_refine_ls_number_reflns 15414
_refine_ls_number_restraints 16
_refine_ls_restrained_S_all 0.997
_refine_ls_R_factor_all 0.1354
_refine_ls_R_factor_gt 0.0525
_refine_ls_shift/su_max 0.001
_refine_ls_shift/su_mean 0.000
_refine_ls_structure_factor_coef Fsqd
_refine_ls_weighting_details 'calc w=1/[\s^2^(Fo^2^)+(0.0447P)^2^+0.0000P] where P=(Fo^2^+2Fc^2^)/3'
_refine_ls_weighting_scheme calc
_refine_ls_wR_factor_gt 0.1043
_refine_ls_wR_factor_ref 0.1352
_reflns_number_gt 7894
_reflns_number_total 15414
_reflns_threshold_expression >2sigma(I)
_cod_data_source_file c4dt01773k2.cif
_cod_data_source_block 1c
_cod_depositor_comments
;
The following automatic conversions were performed:

'_exptl_absorpt_correction_type' value 'Multi-scan' changed to
'multi-scan' according to
/usr/data/users/saulius/crontab/automatic-downloads/rss-feeds/RSC/lib/dictionaries/cif_core.dic
dictionary named 'cif_core.dic' version 2.4.2 from 2011-04-26.

Automatic conversion script
Id: cif_fix_values 2281 2013-09-26 08:29:07Z andrius 

 Adding full bibliography for 7032038--7032045.cif.
;
_cod_original_cell_volume 8770(3)
_cod_original_sg_symbol_H-M P21/c
_cod_database_code 7032040

loop_
_symmetry_equiv_pos_as_xyz
'x, y, z'
'-x, y+1/2, -z+1/2'
'-x, -y, -z'
'x, -y-1/2, z-1/2'

loop_
_atom_site_label
_atom_site_type_symbol
_atom_site_fract_x
_atom_site_fract_y
_atom_site_fract_z
_atom_site_U_iso_or_equiv
_atom_site_adp_type
_atom_site_occupancy
_atom_site_symmetry_multiplicity
_atom_site_calc_flag
_atom_site_refinement_flags
Pd1 Pd 0.607892(19) 0.14942(2) 0.21073(2) 0.04098(14) Uani 1 1 d .
As1 As 0.53655(3) 0.22772(3) 0.14996(4) 0.05007(19) Uani 1 1 d .
N1 N 0.6895(2) 0.0677(2) 0.3239(3) 0.0435(12) Uani 1 1 d .
N2 N 0.69551(19) 0.0429(2) 0.2150(3) 0.0431(12) Uani 1 1 d .
Cl1 Cl 0.54872(7) 0.08636(9) 0.26227(10) 0.0674(5) Uani 1 1 d .
Cl2 Cl 0.66871(7) 0.21563(8) 0.16376(9) 0.0585(5) Uani 1 1 d .
C1 C 0.6675(2) 0.0835(3) 0.2539(3) 0.0386(14) Uani 1 1 d .
C2 C 0.7296(3) 0.0181(3) 0.3278(4) 0.0582(18) Uani 1 1 d .
H2 H 0.7504 -0.0009 0.3702 0.070 Uiso 1 1 calc R
C3 C 0.7332(3) 0.0019(3) 0.2603(4) 0.0575(18) Uani 1 1 d .
H3 H 0.7567 -0.0307 0.2463 0.069 Uiso 1 1 calc R
C4 C 0.6763(2) 0.0969(3) 0.3891(3) 0.0415(15) Uani 1 1 d .
C5 C 0.6937(2) 0.1643(3) 0.4099(3) 0.0449(16) Uani 1 1 d .
C6 C 0.6857(3) 0.1879(3) 0.4762(4) 0.0555(18) Uani 1 1 d .
H6 H 0.6964 0.2329 0.4909 0.067 Uiso 1 1 calc R
C7 C 0.6626(3) 0.1470(4) 0.5204(4) 0.0618(19) Uani 1 1 d .
H7 H 0.6587 0.1638 0.5655 0.074 Uiso 1 1 calc R
C8 C 0.6449(3) 0.0810(4) 0.4993(3) 0.0611(19) Uani 1 1 d .
H8 H 0.6287 0.0536 0.5299 0.073 Uiso 1 1 calc R
C9 C 0.6511(3) 0.0548(3) 0.4326(3) 0.0526(17) Uani 1 1 d .
C10 C 0.7212(3) 0.2105(3) 0.3632(4) 0.0651(19) Uani 1 1 d U
H10 H 0.7102 0.1939 0.3129 0.078 Uiso 1 1 calc R
C11 C 0.7018(4) 0.2855(4) 0.3644(5) 0.122(3) Uani 1 1 d U
H11A H 0.7169 0.3057 0.4111 0.183 Uiso 1 1 calc R
H11B H 0.6624 0.2865 0.3560 0.183 Uiso 1 1 calc R
H11C H 0.7140 0.3116 0.3271 0.183 Uiso 1 1 calc R
C12 C 0.7813(3) 0.2061(5) 0.3832(6) 0.144(4) Uani 1 1 d U
H12A H 0.7930 0.2108 0.4350 0.216 Uiso 1 1 calc R
H12B H 0.7972 0.2428 0.3595 0.216 Uiso 1 1 calc R
H12C H 0.7931 0.1619 0.3682 0.216 Uiso 1 1 calc R
C13 C 0.6298(4) -0.0170(4) 0.4123(4) 0.084(2) Uani 1 1 d .
H13 H 0.6288 -0.0230 0.3602 0.100 Uiso 1 1 calc R
C14 C 0.6689(4) -0.0727(4) 0.4529(5) 0.112(3) Uani 1 1 d .
H14A H 0.7044 -0.0678 0.4411 0.167 Uiso 1 1 calc R
H14B H 0.6545 -0.1182 0.4386 0.167 Uiso 1 1 calc R
H14C H 0.6720 -0.0671 0.5045 0.167 Uiso 1 1 calc R
C15 C 0.5719(4) -0.0278(5) 0.4237(5) 0.122(4) Uani 1 1 d .
H15A H 0.5718 -0.0254 0.4747 0.182 Uiso 1 1 calc R
H15B H 0.5587 -0.0726 0.4052 0.182 Uiso 1 1 calc R
H15C H 0.5483 0.0079 0.3983 0.182 Uiso 1 1 calc R
C16 C 0.6886(3) 0.0417(3) 0.1365(3) 0.0460(16) Uani 1 1 d .
C17 C 0.7282(3) 0.0749(3) 0.1056(3) 0.0504(16) Uani 1 1 d U
C18 C 0.7202(3) 0.0730(4) 0.0308(4) 0.071(2) Uani 1 1 d .
H18 H 0.7454 0.0947 0.0080 0.085 Uiso 1 1 calc R
C19 C 0.6760(4) 0.0400(4) -0.0107(4) 0.080(2) Uani 1 1 d .
H19 H 0.6717 0.0394 -0.0611 0.096 Uiso 1 1 calc R
C20 C 0.6382(3) 0.0079(4) 0.0208(4) 0.072(2) Uani 1 1 d .
H20 H 0.6081 -0.0138 -0.0085 0.087 Uiso 1 1 calc R
C21 C 0.6437(3) 0.0067(3) 0.0967(4) 0.0526(17) Uani 1 1 d .
C22 C 0.7785(3) 0.1098(3) 0.1494(4) 0.0618(18) Uani 1 1 d U
H22 H 0.7710 0.1202 0.1975 0.074 Uiso 1 1 calc R
C23 C 0.8280(3) 0.0618(4) 0.1608(5) 0.094(3) Uani 1 1 d .
H23A H 0.8204 0.0206 0.1859 0.142 Uiso 1 1 calc R
H23B H 0.8593 0.0853 0.1893 0.142 Uiso 1 1 calc R
H23C H 0.8357 0.0493 0.1145 0.142 Uiso 1 1 calc R
C24 C 0.7930(3) 0.1784(4) 0.1170(4) 0.084(2) Uani 1 1 d U
H24A H 0.8062 0.1692 0.0733 0.126 Uiso 1 1 calc R
H24B H 0.8211 0.2018 0.1515 0.126 Uiso 1 1 calc R
H24C H 0.7609 0.2074 0.1057 0.126 Uiso 1 1 calc R
C25 C 0.6036(3) -0.0328(3) 0.1311(4) 0.0629(19) Uani 1 1 d .
H25 H 0.6049 -0.0126 0.1794 0.075 Uiso 1 1 calc R
C26 C 0.6212(4) -0.1083(4) 0.1418(5) 0.111(3) Uani 1 1 d .
H26A H 0.6182 -0.1302 0.0952 0.167 Uiso 1 1 calc R
H26B H 0.5978 -0.1319 0.1689 0.167 Uiso 1 1 calc R
H26C H 0.6586 -0.1105 0.1682 0.167 Uiso 1 1 calc R
C27 C 0.5447(3) -0.0272(4) 0.0888(5) 0.106(3) Uani 1 1 d .
H27A H 0.5344 0.0210 0.0831 0.159 Uiso 1 1 calc R
H27B H 0.5208 -0.0509 0.1149 0.159 Uiso 1 1 calc R
H27C H 0.5417 -0.0482 0.0417 0.159 Uiso 1 1 calc R
C28 C 0.54130(13) 0.31800(15) 0.19551(18) 0.064(2) Uani 1 1 d GU
C29 C 0.59272(14) 0.3490(2) 0.2154(2) 0.106(3) Uani 1 1 d G
H29 H 0.6236 0.3265 0.2058 0.127 Uiso 1 1 calc R
C30 C 0.59798(17) 0.4137(2) 0.2494(2) 0.117(3) Uani 1 1 d G
H30 H 0.6324 0.4345 0.2627 0.141 Uiso 1 1 calc R
C31 C 0.55183(19) 0.44730(17) 0.2636(2) 0.107(3) Uani 1 1 d GU
H31 H 0.5554 0.4906 0.2864 0.128 Uiso 1 1 calc R
C32 C 0.50041(17) 0.41627(16) 0.2438(2) 0.120(4) Uani 1 1 d GU
H32 H 0.4695 0.4388 0.2533 0.144 Uiso 1 1 calc R
C33 C 0.49514(14) 0.35162(13) 0.20973(16) 0.101(3) Uani 1 1 d GU
H33 H 0.4607 0.3309 0.1965 0.121 Uiso 1 1 calc R
C34 C 0.45954(13) 0.20429(14) 0.14082(19) 0.0596(19) Uani 1 1 d G
C35 C 0.44040(15) 0.19082(16) 0.20424(19) 0.116(4) Uani 1 1 d G
H35 H 0.4637 0.1939 0.2498 0.139 Uiso 1 1 calc R
C36 C 0.38449(17) 0.1723(2) 0.1971(2) 0.140(4) Uani 1 1 d GU
H36 H 0.3712 0.1604 0.2383 0.168 Uiso 1 1 calc R
C37 C 0.34946(14) 0.1716(2) 0.1295(3) 0.118(3) Uani 1 1 d GU
H37 H 0.3122 0.1625 0.1255 0.142 Uiso 1 1 calc R
C38 C 0.36995(16) 0.1844(2) 0.0691(2) 0.127(4) Uani 1 1 d G
H38 H 0.3465 0.1829 0.0236 0.152 Uiso 1 1 calc R
C39 C 0.42549(17) 0.19983(19) 0.07386(18) 0.095(3) Uani 1 1 d G
H39 H 0.4391 0.2070 0.0319 0.114 Uiso 1 1 calc R
C40 C 0.5407(2) 0.2444(4) 0.0490(3) 0.0516(17) Uani 1 1 d .
C41 C 0.5243(3) 0.3067(4) 0.0152(4) 0.070(2) Uani 1 1 d .
H41 H 0.5116 0.3429 0.0402 0.083 Uiso 1 1 calc R
C42 C 0.5272(3) 0.3140(5) -0.0581(5) 0.086(3) Uani 1 1 d .
H42 H 0.5170 0.3559 -0.0818 0.103 Uiso 1 1 calc R
C43 C 0.5446(3) 0.2607(6) -0.0947(5) 0.092(3) Uani 1 1 d .
H43 H 0.5461 0.2661 -0.1435 0.111 Uiso 1 1 calc R
C44 C 0.5596(3) 0.1996(5) -0.0608(5) 0.092(3) Uani 1 1 d .
H44 H 0.5710 0.1630 -0.0866 0.111 Uiso 1 1 calc R
C45 C 0.5584(3) 0.1912(4) 0.0110(4) 0.074(2) Uani 1 1 d .
H45 H 0.5697 0.1493 0.0342 0.089 Uiso 1 1 calc R
C46 C 0.9256(3) 0.9537(3) 0.7238(3) 0.0509(17) Uani 1 1 d .
Pd2 Pd 0.86902(2) 0.87910(3) 0.69900(3) 0.05119(16) Uani 1 1 d .
As2 As 0.79712(3) 0.79148(4) 0.67398(4) 0.0599(2) Uani 1 1 d .
N3 N 0.9808(2) 0.9480(3) 0.7324(3) 0.0549(14) Uani 1 1 d .
N4 N 0.9167(2) 1.0220(3) 0.7313(3) 0.0512(14) Uani 1 1 d .
Cl3 Cl 0.88948(9) 0.87250(11) 0.58639(11) 0.0909(7) Uani 1 1 d .
Cl4 Cl 0.84743(8) 0.88856(10) 0.81059(10) 0.0793(6) Uani 1 1 d .
C47 C 1.0052(3) 1.0127(4) 0.7450(4) 0.075(2) Uani 1 1 d .
H47 H 1.0427 1.0219 0.7530 0.090 Uiso 1 1 calc R
C48 C 0.9660(3) 1.0590(4) 0.7438(4) 0.069(2) Uani 1 1 d .
H48 H 0.9703 1.1069 0.7501 0.083 Uiso 1 1 calc R
C49 C 1.0117(3) 0.8849(4) 0.7315(4) 0.0618(19) Uani 1 1 d U
C50 C 1.0187(3) 0.8427(4) 0.7935(5) 0.082(2) Uani 1 1 d U
C51 C 1.0529(4) 0.7858(5) 0.7938(8) 0.130(5) Uani 1 1 d U
H51 H 1.0587 0.7561 0.8338 0.156 Uiso 1 1 calc R
C52 C 1.0786(5) 0.7715(6) 0.7373(10) 0.151(7) Uani 1 1 d .
H52 H 1.1014 0.7328 0.7392 0.182 Uiso 1 1 calc R
C53 C 1.0701(4) 0.8148(6) 0.6784(7) 0.127(4) Uani 1 1 d U
H53 H 1.0870 0.8047 0.6398 0.153 Uiso 1 1 calc R
C54 C 1.0369(3) 0.8736(5) 0.6743(5) 0.088(2) Uani 1 1 d U
C55 C 0.9933(4) 0.8590(5) 0.8570(5) 0.113(3) Uani 1 1 d U
H55 H 0.9577 0.8809 0.8374 0.135 Uiso 1 1 calc R
C56 C 0.9817(5) 0.7960(7) 0.8995(7) 0.200(6) Uani 1 1 d .
H56A H 0.9681 0.7589 0.8665 0.299 Uiso 1 1 calc R
H56B H 0.9547 0.8077 0.9274 0.299 Uiso 1 1 calc R
H56C H 1.0150 0.7814 0.9317 0.299 Uiso 1 1 calc R
C57 C 1.0284(4) 0.9135(6) 0.9062(5) 0.156(4) Uani 1 1 d U
H57A H 1.0635 0.8936 0.9274 0.233 Uiso 1 1 calc R
H57B H 1.0100 0.9273 0.9441 0.233 Uiso 1 1 calc R
H57C H 1.0336 0.9535 0.8776 0.233 Uiso 1 1 calc R
C58 C 1.0297(4) 0.9195(5) 0.6079(6) 0.109(3) Uani 1 1 d U
H58 H 0.9991 0.9515 0.6088 0.131 Uiso 1 1 calc R
C59 C 1.0826(4) 0.9634(5) 0.6112(6) 0.148(4) Uani 1 1 d .
H59A H 1.0864 0.9960 0.6507 0.222 Uiso 1 1 calc R
H59B H 1.0801 0.9882 0.5663 0.222 Uiso 1 1 calc R
H59C H 1.1139 0.9331 0.6188 0.222 Uiso 1 1 calc R
C60 C 1.0163(4) 0.8777(6) 0.5360(6) 0.164(5) Uani 1 1 d .
H60A H 1.0469 0.8482 0.5326 0.247 Uiso 1 1 calc R
H60B H 1.0094 0.9093 0.4955 0.247 Uiso 1 1 calc R
H60C H 0.9843 0.8495 0.5353 0.247 Uiso 1 1 calc R
C61 C 0.86537(16) 1.0538(2) 0.7283(3) 0.0535(17) Uani 1 1 d G
C62 C 0.8480(2) 1.0695(3) 0.7923(2) 0.073(2) Uani 1 1 d G
C63 C 0.7971(2) 1.1005(3) 0.7893(3) 0.115(3) Uani 1 1 d G
H63 H 0.7855 1.1110 0.8321 0.138 Uiso 1 1 calc R
C64 C 0.76354(18) 1.1159(3) 0.7223(4) 0.136(4) Uani 1 1 d G
H64 H 0.7295 1.1367 0.7202 0.163 Uiso 1 1 calc R
C65 C 0.7809(2) 1.1002(3) 0.6583(3) 0.105(3) Uani 1 1 d G
H65 H 0.7584 1.1105 0.6135 0.126 Uiso 1 1 calc R
C66 C 0.8318(2) 1.0692(3) 0.6613(2) 0.065(2) Uani 1 1 d G
C67 C 0.8854(3) 1.0585(4) 0.8669(4) 0.081(2) Uani 1 1 d .
H67 H 0.9123 1.0225 0.8619 0.097 Uiso 1 1 calc R
C68 C 0.9170(4) 1.1259(4) 0.8921(4) 0.128(4) Uani 1 1 d .
H68A H 0.9374 1.1400 0.8564 0.192 Uiso 1 1 calc R
H68B H 0.9418 1.1179 0.9378 0.192 Uiso 1 1 calc R
H68C H 0.8914 1.1620 0.8978 0.192 Uiso 1 1 calc R
C69 C 0.8554(4) 1.0349(5) 0.9249(4) 0.120(3) Uani 1 1 d .
H69A H 0.8343 1.0729 0.9379 0.181 Uiso 1 1 calc R
H69B H 0.8815 1.0197 0.9670 0.181 Uiso 1 1 calc R
H69C H 0.8312 0.9970 0.9064 0.181 Uiso 1 1 calc R
C70 C 0.8511(3) 1.0585(4) 0.5912(4) 0.076(2) Uani 1 1 d U
H70 H 0.8824 1.0264 0.5999 0.091 Uiso 1 1 calc R
C71 C 0.8057(3) 1.0283(5) 0.5315(4) 0.108(3) Uani 1 1 d .
H71A H 0.7890 0.9894 0.5506 0.163 Uiso 1 1 calc R
H71B H 0.8213 1.0132 0.4913 0.163 Uiso 1 1 calc R
H71C H 0.7785 1.0634 0.5151 0.163 Uiso 1 1 calc R
C72 C 0.8698(4) 1.1283(5) 0.5671(5) 0.128(4) Uani 1 1 d U
H72A H 0.8405 1.1615 0.5632 0.192 Uiso 1 1 calc R
H72B H 0.8797 1.1233 0.5206 0.192 Uiso 1 1 calc R
H72C H 0.9011 1.1444 0.6022 0.192 Uiso 1 1 calc R
C73 C 0.79706(13) 0.73201(12) 0.75618(12) 0.069(2) Uani 1 1 d GU
C74 C 0.84689(14) 0.70256(16) 0.78993(15) 0.120(3) Uani 1 1 d GU
H74 H 0.8785 0.7118 0.7724 0.144 Uiso 1 1 calc R
C75 C 0.84949(19) 0.65934(18) 0.84995(15) 0.142(5) Uani 1 1 d G
H75 H 0.8828 0.6396 0.8725 0.170 Uiso 1 1 calc R
C76 C 0.8023(2) 0.64558(17) 0.87623(14) 0.131(5) Uani 1 1 d G
H76 H 0.8040 0.6167 0.9164 0.157 Uiso 1 1 calc R
C77 C 0.75244(19) 0.67502(16) 0.84248(13) 0.132(4) Uani 1 1 d G
H77 H 0.7208 0.6658 0.8601 0.158 Uiso 1 1 calc R
C78 C 0.74983(15) 0.71824(13) 0.78245(12) 0.096(3) Uani 1 1 d G
H78 H 0.7165 0.7379 0.7599 0.115 Uiso 1 1 calc R
C79 C 0.79093(10) 0.72330(14) 0.59754(13) 0.064(2) Uani 1 1 d G
C80 C 0.77492(12) 0.65559(13) 0.60913(14) 0.101(3) Uani 1 1 d G
H80 H 0.7674 0.6431 0.6539 0.121 Uiso 1 1 calc R
C81 C 0.77018(15) 0.60648(15) 0.55378(16) 0.115(3) Uani 1 1 d G
H81 H 0.7595 0.5612 0.5615 0.138 Uiso 1 1 calc R
C82 C 0.78145(17) 0.62509(19) 0.48682(16) 0.104(3) Uani 1 1 d GU
H82 H 0.7783 0.5922 0.4498 0.125 Uiso 1 1 calc R
C83 C 0.79747(15) 0.6928(2) 0.47522(15) 0.111(3) Uani 1 1 d GU
H83 H 0.8050 0.7052 0.4304 0.134 Uiso 1 1 calc R
C84 C 0.80221(12) 0.74191(18) 0.53058(15) 0.103(3) Uani 1 1 d G
H84 H 0.8129 0.7872 0.5228 0.123 Uiso 1 1 calc R
C85 C 0.72530(12) 0.83381(12) 0.65489(13) 0.0616(19) Uani 1 1 d G
C86 C 0.67971(10) 0.79712(15) 0.61929(13) 0.082(2) Uani 1 1 d G
H86 H 0.6832 0.7519 0.6032 0.099 Uiso 1 1 calc R
C87 C 0.62703(11) 0.8302(2) 0.60769(17) 0.097(3) Uani 1 1 d G
H87 H 0.5960 0.8054 0.5853 0.117 Uiso 1 1 calc R
C88 C 0.62128(15) 0.8980(2) 0.62895(19) 0.097(3) Uani 1 1 d G
H88 H 0.5869 0.9190 0.6210 0.116 Uiso 1 1 calc R
C89 C 0.66918(18) 0.93522(16) 0.66335(18) 0.100(3) Uani 1 1 d G
H89 H 0.6662 0.9814 0.6771 0.120 Uiso 1 1 calc R
C90 C 0.72139(16) 0.90239(12) 0.67684(16) 0.076(2) Uani 1 1 d G
H90 H 0.7526 0.9264 0.7001 0.092 Uiso 1 1 calc R
C91 C 0.9373(17) 0.6957(17) 0.596(2) 0.269(19) Uani 0.50 1 d P
H91A H 0.9701 0.7181 0.5864 0.323 Uiso 0.50 1 calc PR
H91B H 0.9054 0.7226 0.5727 0.323 Uiso 0.50 1 calc PR
Cl5 Cl 0.9401(5) 0.6882(7) 0.6816(8) 0.323(7) Uani 0.50 1 d P
Cl6 Cl 0.9322(6) 0.6063(9) 0.5628(11) 0.464(12) Uani 0.50 1 d P

loop_
_atom_site_aniso_label
_atom_site_aniso_U_11
_atom_site_aniso_U_22
_atom_site_aniso_U_33
_atom_site_aniso_U_23
_atom_site_aniso_U_13
_atom_site_aniso_U_12
Pd1 0.0463(3) 0.0409(3) 0.0341(3) 0.0052(2) 0.0045(2) 0.0034(2)
As1 0.0536(4) 0.0567(4) 0.0392(4) 0.0090(3) 0.0079(3) 0.0152(3)
N1 0.056(3) 0.041(3) 0.031(3) 0.002(2) 0.003(3) 0.008(3)
N2 0.048(3) 0.046(3) 0.032(3) 0.007(3) 0.001(3) 0.008(3)
Cl1 0.0626(12) 0.0657(11) 0.0753(13) 0.0161(10) 0.0177(10) -0.0092(9)
Cl2 0.0588(11) 0.0554(10) 0.0646(12) 0.0198(9) 0.0207(9) 0.0049(8)
C1 0.044(4) 0.042(4) 0.027(4) 0.001(3) 0.001(3) -0.008(3)
C2 0.064(5) 0.061(5) 0.045(5) 0.012(4) -0.001(4) 0.017(4)
C3 0.066(5) 0.063(4) 0.040(4) 0.002(4) 0.002(4) 0.024(4)
C4 0.040(4) 0.045(4) 0.037(4) 0.000(3) 0.000(3) 0.007(3)
C5 0.046(4) 0.048(4) 0.037(4) 0.002(3) -0.001(3) 0.005(3)
C6 0.064(5) 0.055(4) 0.042(4) -0.006(4) -0.005(4) 0.000(4)
C7 0.061(5) 0.085(6) 0.038(4) -0.010(4) 0.006(4) 0.019(4)
C8 0.076(5) 0.077(5) 0.032(4) 0.007(4) 0.015(4) -0.005(4)
C9 0.074(5) 0.052(4) 0.031(4) 0.002(3) 0.008(3) 0.001(4)
C10 0.076(4) 0.067(4) 0.050(4) 0.003(4) 0.007(4) -0.015(4)
C11 0.168(9) 0.056(4) 0.149(9) 0.020(6) 0.053(7) -0.008(5)
C12 0.078(5) 0.184(10) 0.177(11) 0.077(9) 0.042(7) -0.017(7)
C13 0.131(8) 0.075(6) 0.047(5) 0.010(4) 0.022(5) -0.030(5)
C14 0.188(10) 0.064(5) 0.097(7) 0.007(5) 0.061(7) 0.000(6)
C15 0.150(9) 0.127(8) 0.089(7) 0.008(6) 0.028(6) -0.073(7)
C16 0.060(4) 0.049(4) 0.029(4) 0.002(3) 0.009(3) 0.015(3)
C17 0.055(4) 0.058(4) 0.039(4) 0.007(3) 0.011(3) 0.014(3)
C18 0.090(6) 0.072(5) 0.056(5) 0.004(4) 0.030(5) 0.002(4)
C19 0.111(7) 0.093(6) 0.036(5) -0.001(4) 0.013(5) 0.014(5)
C20 0.086(6) 0.075(5) 0.048(5) -0.011(4) -0.008(4) 0.001(4)
C21 0.056(4) 0.053(4) 0.043(4) -0.002(3) -0.003(4) 0.011(3)
C22 0.056(4) 0.071(4) 0.057(5) 0.005(4) 0.009(3) 0.005(3)
C23 0.058(5) 0.101(6) 0.122(8) 0.017(6) 0.015(5) 0.010(5)
C24 0.076(5) 0.082(5) 0.099(7) 0.019(5) 0.030(5) -0.009(4)
C25 0.062(5) 0.059(5) 0.064(5) 0.000(4) 0.004(4) -0.003(4)
C26 0.129(8) 0.069(6) 0.146(9) 0.019(6) 0.051(7) 0.011(5)
C27 0.072(6) 0.132(8) 0.104(7) 0.012(6) -0.003(5) -0.019(5)
C28 0.076(5) 0.065(5) 0.051(5) 0.018(4) 0.012(4) 0.030(4)
C29 0.107(7) 0.068(5) 0.155(9) -0.028(6) 0.057(7) 0.006(5)
C30 0.134(8) 0.073(6) 0.158(10) -0.033(6) 0.059(7) -0.004(6)
C31 0.159(8) 0.072(6) 0.081(7) -0.023(5) 0.007(6) 0.026(6)
C32 0.143(8) 0.082(7) 0.122(8) -0.028(6) -0.003(7) 0.050(5)
C33 0.103(7) 0.101(6) 0.091(7) -0.012(5) 0.004(5) 0.056(5)
C34 0.055(4) 0.075(5) 0.050(5) 0.015(4) 0.014(4) 0.020(4)
C35 0.069(6) 0.231(11) 0.051(5) 0.042(6) 0.020(5) 0.026(7)
C36 0.074(7) 0.269(13) 0.084(6) 0.071(8) 0.032(5) 0.021(8)
C37 0.069(6) 0.201(10) 0.088(6) 0.032(7) 0.024(5) 0.003(6)
C38 0.068(6) 0.242(12) 0.065(6) 0.005(7) 0.003(5) -0.026(7)
C39 0.067(6) 0.162(8) 0.053(5) 0.006(5) 0.005(4) -0.019(5)
C40 0.042(4) 0.069(5) 0.043(4) 0.017(4) 0.006(3) -0.009(3)
C41 0.051(5) 0.081(5) 0.075(6) 0.022(5) 0.008(4) 0.010(4)
C42 0.067(6) 0.121(8) 0.068(6) 0.056(6) 0.008(5) 0.002(5)
C43 0.072(6) 0.153(10) 0.049(6) 0.014(6) 0.006(5) -0.016(6)
C44 0.103(7) 0.126(8) 0.049(6) -0.012(6) 0.019(5) -0.001(6)
C45 0.092(6) 0.085(6) 0.045(5) 0.001(4) 0.012(4) 0.002(5)
C46 0.048(4) 0.061(5) 0.040(4) -0.007(3) 0.001(3) 0.005(3)
Pd2 0.0499(3) 0.0567(3) 0.0436(3) -0.0044(3) 0.0019(2) -0.0053(3)
As2 0.0658(5) 0.0605(5) 0.0491(5) 0.0011(4) 0.0019(4) -0.0155(4)
N3 0.042(3) 0.058(4) 0.059(4) -0.006(3) -0.004(3) -0.002(3)
N4 0.045(3) 0.053(3) 0.050(4) -0.013(3) -0.004(3) 0.010(3)
Cl3 0.0956(16) 0.1179(17) 0.0644(13) -0.0357(12) 0.0286(12) -0.0337(13)
Cl4 0.0972(15) 0.0938(14) 0.0473(11) -0.0080(10) 0.0160(11) -0.0253(12)
C47 0.051(5) 0.062(5) 0.102(7) -0.014(5) -0.006(4) -0.006(4)
C48 0.055(5) 0.061(5) 0.086(6) -0.014(4) 0.001(4) -0.012(4)
C49 0.040(4) 0.054(4) 0.083(6) -0.010(4) -0.004(4) 0.003(4)
C50 0.049(5) 0.074(5) 0.105(6) 0.005(5) -0.027(4) 0.002(4)
C51 0.094(8) 0.064(6) 0.196(13) -0.001(7) -0.053(8) 0.014(5)
C52 0.091(9) 0.096(9) 0.233(19) -0.072(10) -0.045(10) 0.036(7)
C53 0.069(7) 0.114(8) 0.194(13) -0.069(9) 0.016(8) 0.011(5)
C54 0.047(5) 0.104(6) 0.111(6) -0.030(5) 0.010(5) 0.005(4)
C55 0.088(7) 0.146(9) 0.092(7) 0.038(6) -0.011(5) 0.004(6)
C56 0.169(12) 0.229(14) 0.182(13) 0.131(12) -0.007(10) -0.016(10)
C57 0.155(10) 0.220(12) 0.084(8) -0.020(7) 0.007(7) -0.016(8)
C58 0.077(6) 0.147(9) 0.109(8) -0.023(6) 0.031(6) -0.007(6)
C59 0.112(8) 0.189(11) 0.161(11) -0.012(9) 0.067(8) -0.035(8)
C60 0.119(9) 0.263(14) 0.122(10) -0.077(10) 0.050(7) -0.026(9)
C61 0.060(5) 0.056(4) 0.042(4) -0.013(3) 0.004(4) 0.010(3)
C62 0.085(6) 0.080(5) 0.054(5) -0.003(4) 0.016(4) 0.022(4)
C63 0.117(8) 0.159(9) 0.076(7) -0.005(6) 0.034(6) 0.070(7)
C64 0.104(8) 0.209(11) 0.097(8) 0.007(8) 0.023(7) 0.088(8)
C65 0.071(6) 0.162(9) 0.072(6) -0.006(6) -0.007(5) 0.044(6)
C66 0.057(5) 0.089(5) 0.048(5) -0.004(4) 0.007(4) 0.018(4)
C67 0.121(7) 0.078(6) 0.042(5) -0.004(4) 0.013(5) 0.009(5)
C68 0.211(11) 0.105(7) 0.056(6) 0.010(5) -0.003(7) -0.026(7)
C69 0.179(10) 0.125(8) 0.061(6) 0.001(6) 0.033(6) -0.008(7)
C70 0.068(5) 0.104(6) 0.048(5) -0.010(4) -0.003(4) 0.007(4)
C71 0.097(7) 0.150(8) 0.065(6) -0.026(6) -0.014(5) 0.006(6)
C72 0.171(10) 0.131(7) 0.098(8) -0.015(6) 0.067(7) -0.033(7)
C73 0.081(5) 0.062(5) 0.059(5) 0.001(4) 0.003(4) -0.019(4)
C74 0.107(7) 0.112(7) 0.126(9) 0.043(7) -0.008(6) -0.004(6)
C75 0.192(12) 0.095(7) 0.110(9) 0.053(7) -0.034(8) -0.018(7)
C76 0.237(14) 0.079(6) 0.060(6) 0.012(5) -0.007(8) -0.061(8)
C77 0.222(13) 0.115(8) 0.058(6) 0.020(6) 0.029(7) -0.040(8)
C78 0.132(8) 0.102(7) 0.057(5) 0.015(5) 0.029(5) -0.026(6)
C79 0.070(5) 0.060(5) 0.057(5) 0.000(4) -0.001(4) -0.011(4)
C80 0.160(9) 0.065(5) 0.079(6) -0.015(5) 0.027(6) -0.018(6)
C81 0.170(10) 0.062(6) 0.106(8) -0.008(6) 0.015(7) -0.018(6)
C82 0.133(8) 0.082(5) 0.090(7) -0.018(5) 0.009(6) 0.008(5)
C83 0.162(9) 0.113(6) 0.056(6) -0.021(5) 0.016(6) -0.046(7)
C84 0.169(9) 0.081(6) 0.055(5) -0.014(5) 0.014(6) -0.052(6)
C85 0.070(5) 0.071(5) 0.041(4) 0.005(4) 0.003(4) -0.025(4)
C86 0.080(6) 0.089(6) 0.074(6) 0.003(5) 0.009(5) -0.015(5)
C87 0.075(6) 0.143(8) 0.066(6) 0.017(6) -0.002(5) -0.010(6)
C88 0.082(7) 0.134(8) 0.077(7) 0.014(6) 0.022(5) 0.011(6)
C89 0.099(7) 0.120(7) 0.086(7) 0.000(6) 0.029(6) 0.011(6)
C90 0.071(5) 0.087(6) 0.073(6) -0.009(5) 0.017(4) -0.005(4)
C91 0.42(6) 0.18(3) 0.18(3) 0.00(3) -0.02(4) -0.02(3)
Cl5 0.260(11) 0.388(16) 0.281(14) -0.077(13) -0.035(10) 0.159(11)
Cl6 0.365(19) 0.42(2) 0.54(3) -0.17(2) -0.054(18) 0.029(17)

loop_
_atom_type_symbol
_atom_type_description
_atom_type_scat_dispersion_real
_atom_type_scat_dispersion_imag
_atom_type_scat_source
C C 0.0033 0.0016 'International Tables Vol C Tables 4.2.6.8 and 6.1.1.4'
H H 0.0000 0.0000 'International Tables Vol C Tables 4.2.6.8 and 6.1.1.4'
N N 0.0061 0.0033 'International Tables Vol C Tables 4.2.6.8 and 6.1.1.4'
Cl Cl 0.1484 0.1585 'International Tables Vol C Tables 4.2.6.8 and 6.1.1.4'
As As 0.0499 2.0058 'International Tables Vol C Tables 4.2.6.8 and 6.1.1.4'
Pd Pd -0.9988 1.0072 'International Tables Vol C Tables 4.2.6.8 and 6.1.1.4'

loop_
_geom_angle_atom_site_label_1
_geom_angle_atom_site_label_2
_geom_angle_atom_site_label_3
_geom_angle
C1 Pd1 Cl1 88.95(16)
C1 Pd1 Cl2 90.78(16)
Cl1 Pd1 Cl2 177.37(7)
C1 Pd1 As1 176.04(17)
Cl1 Pd1 As1 93.18(5)
Cl2 Pd1 As1 87.24(5)
C28 As1 C34 102.51(12)
C28 As1 C40 105.9(2)
C34 As1 C40 101.7(2)
C28 As1 Pd1 112.20(10)
C34 As1 Pd1 120.74(9)
C40 As1 Pd1 112.3(2)
C1 N1 C2 110.6(5)
C1 N1 C4 128.3(5)
C2 N1 C4 121.1(5)
C1 N2 C3 110.9(5)
C1 N2 C16 126.3(5)
C3 N2 C16 122.8(5)
N1 C1 N2 104.2(5)
N1 C1 Pd1 131.1(5)
N2 C1 Pd1 124.6(4)
C3 C2 N1 107.8(6)
C2 C3 N2 106.5(6)
C9 C4 C5 121.9(6)
C9 C4 N1 118.8(5)
C5 C4 N1 119.1(5)
C6 C5 C4 117.7(6)
C6 C5 C10 119.9(6)
C4 C5 C10 122.4(6)
C7 C6 C5 121.4(6)
C6 C7 C8 120.7(6)
C7 C8 C9 120.4(6)
C8 C9 C4 117.9(6)
C8 C9 C13 117.7(6)
C4 C9 C13 124.4(6)
C12 C10 C5 112.2(6)
C12 C10 C11 111.1(7)
C5 C10 C11 111.4(6)
C9 C13 C15 112.6(7)
C9 C13 C14 111.2(6)
C15 C13 C14 110.9(7)
C21 C16 C17 123.9(6)
C21 C16 N2 118.1(6)
C17 C16 N2 118.0(6)
C18 C17 C16 116.3(6)
C18 C17 C22 120.0(6)
C16 C17 C22 123.7(6)
C19 C18 C17 121.7(7)
C20 C19 C18 120.6(7)
C19 C20 C21 121.3(7)
C16 C21 C20 116.1(6)
C16 C21 C25 123.2(6)
C20 C21 C25 120.7(6)
C17 C22 C23 111.4(6)
C17 C22 C24 113.9(6)
C23 C22 C24 109.2(6)
C21 C25 C26 110.0(6)
C21 C25 C27 113.3(6)
C26 C25 C27 110.9(6)
C29 C28 C33 120.0
C29 C28 As1 118.25(9)
C33 C28 As1 121.74(9)
C28 C29 C30 120.0
C31 C30 C29 120.0
C30 C31 C32 120.0
C33 C32 C31 120.0
C32 C33 C28 120.0
C39 C34 C35 121.2
C39 C34 As1 120.59(15)
C35 C34 As1 118.19(15)
C34 C35 C36 117.9
C37 C36 C35 120.6
C38 C37 C36 119.4
C37 C38 C39 121.5
C34 C39 C38 119.2
C45 C40 C41 120.2(6)
C45 C40 As1 118.2(5)
C41 C40 As1 121.5(6)
C40 C41 C42 118.1(7)
C43 C42 C41 120.7(8)
C44 C43 C42 120.3(8)
C43 C44 C45 120.5(9)
C44 C45 C40 120.2(8)
N4 C46 N3 104.5(5)
N4 C46 Pd2 127.2(5)
N3 C46 Pd2 128.2(5)
C46 Pd2 Cl4 90.95(18)
C46 Pd2 Cl3 88.56(18)
Cl4 Pd2 Cl3 178.43(9)
C46 Pd2 As2 176.47(18)
Cl4 Pd2 As2 85.92(5)
Cl3 Pd2 As2 94.52(5)
C73 As2 C79 100.46(11)
C73 As2 C85 104.20(13)
C79 As2 C85 102.71(11)
C73 As2 Pd2 112.30(8)
C79 As2 Pd2 123.87(9)
C85 As2 Pd2 111.15(9)
C46 N3 C47 110.3(6)
C46 N3 C49 126.8(5)
C47 N3 C49 122.9(6)
C46 N4 C48 111.1(5)
C46 N4 C61 126.0(5)
C48 N4 C61 122.9(5)
C48 C47 N3 107.9(6)
C47 C48 N4 106.2(6)
C54 C49 C50 124.2(8)
C54 C49 N3 118.4(8)
C50 C49 N3 117.0(7)
C51 C50 C49 115.6(10)
C51 C50 C55 121.5(10)
C49 C50 C55 122.8(8)
C52 C51 C50 122.6(12)
C53 C52 C51 118.9(12)
C52 C53 C54 122.0(13)
C49 C54 C53 116.7(10)
C49 C54 C58 124.2(8)
C53 C54 C58 119.2(10)
C50 C55 C56 114.4(10)
C50 C55 C57 109.8(8)
C56 C55 C57 111.9(9)
C54 C58 C60 112.7(9)
C54 C58 C59 109.2(8)
C60 C58 C59 110.1(8)
C62 C61 C66 120.0
C62 C61 N4 120.1(4)
C66 C61 N4 119.9(4)
C61 C62 C63 120.0
C61 C62 C67 121.6(5)
C63 C62 C67 118.2(5)
C64 C63 C62 120.0
C63 C64 C65 120.0
C66 C65 C64 120.0
C65 C66 C61 120.0
C65 C66 C70 118.4(4)
C61 C66 C70 121.4(4)
C69 C67 C62 113.9(7)
C69 C67 C68 109.2(7)
C62 C67 C68 109.9(6)
C66 C70 C72 108.2(6)
C66 C70 C71 111.8(6)
C72 C70 C71 110.0(7)
C74 C73 C78 120.0
C74 C73 As2 117.34(8)
C78 C73 As2 122.66(8)
C75 C74 C73 120.0
C74 C75 C76 120.0
C75 C76 C77 120.0
C78 C77 C76 120.0
C77 C78 C73 120.0
C80 C79 C84 120.0
C80 C79 As2 120.04(8)
C84 C79 As2 119.96(8)
C79 C80 C81 120.0
C82 C81 C80 120.0
C81 C82 C83 120.0
C84 C83 C82 120.0
C83 C84 C79 120.0
C86 C85 C90 121.7
C86 C85 As2 120.69(7)
C90 C85 As2 117.61(7)
C85 C86 C87 118.7
C88 C87 C86 121.5
C87 C88 C89 118.6
C90 C89 C88 120.5
C85 C90 C89 119.1
Cl5 C91 Cl6 104.0(19)

loop_
_geom_bond_atom_site_label_1
_geom_bond_atom_site_label_2
_geom_bond_distance
Pd1 C1 1.990(6)
Pd1 Cl1 2.2707(17)
Pd1 Cl2 2.2877(16)
Pd1 As1 2.4232(8)
As1 C28 1.926(3)
As1 C34 1.940(3)
As1 C40 1.945(6)
N1 C1 1.350(6)
N1 C2 1.369(7)
N1 C4 1.445(7)
N2 C1 1.355(7)
N2 C3 1.376(7)
N2 C16 1.449(7)
C2 C3 1.327(8)
C4 C9 1.388(8)
C4 C5 1.393(8)
C5 C6 1.377(8)
C5 C10 1.509(8)
C6 C7 1.353(8)
C7 C8 1.373(8)
C8 C9 1.385(8)
C9 C13 1.498(9)
C10 C12 1.466(9)
C10 C11 1.520(9)
C13 C15 1.515(10)
C13 C14 1.537(10)
C16 C21 1.382(8)
C16 C17 1.397(8)
C17 C18 1.377(9)
C17 C22 1.505(8)
C18 C19 1.364(9)
C19 C20 1.357(9)
C20 C21 1.403(9)
C21 C25 1.501(9)
C22 C23 1.517(8)
C22 C24 1.525(8)
C25 C26 1.515(9)
C25 C27 1.518(8)
C28 C29 1.3900
C28 C33 1.3900
C29 C30 1.3900
C30 C31 1.3900
C31 C32 1.3900
C32 C33 1.3900
C34 C39 1.3652
C34 C35 1.3949
C35 C36 1.4145
C36 C37 1.3828
C37 C38 1.3583
C38 C39 1.3975
C40 C45 1.369(9)
C40 C41 1.376(8)
C41 C42 1.398(10)
C42 C43 1.354(11)
C43 C44 1.349(11)
C44 C45 1.365(10)
C46 N4 1.341(7)
C46 N3 1.354(7)
C46 Pd2 1.994(6)
Pd2 Cl4 2.2750(19)
Pd2 Cl3 2.278(2)
Pd2 As2 2.4290(9)
As2 C73 1.920(3)
As2 C79 1.925(2)
As2 C85 1.927(3)
N3 C47 1.381(7)
N3 C49 1.437(8)
N4 C48 1.393(7)
N4 C61 1.407(6)
C47 C48 1.317(8)
C49 C54 1.368(11)
C49 C50 1.399(10)
C50 C51 1.382(12)
C50 C55 1.495(12)
C51 C52 1.375(16)
C52 C53 1.365(16)
C53 C54 1.392(12)
C54 C58 1.506(12)
C55 C56 1.508(12)
C55 C57 1.542(12)
C58 C60 1.547(12)
C58 C59 1.553(11)
C61 C62 1.3900
C61 C66 1.3900
C62 C63 1.3900
C62 C67 1.527(8)
C63 C64 1.3900
C64 C65 1.3900
C65 C66 1.3900
C66 C70 1.507(8)
C67 C69 1.510(10)
C67 C68 1.537(10)
C70 C72 1.518(10)
C70 C71 1.531(9)
C73 C74 1.3900
C73 C78 1.3900
C74 C75 1.3900
C75 C76 1.3900
C76 C77 1.3900
C77 C78 1.3900
C79 C80 1.3900
C79 C84 1.3900
C80 C81 1.3900
C81 C82 1.3900
C82 C83 1.3900
C83 C84 1.3900
C85 C86 1.3837
C85 C90 1.3890
C86 C87 1.4318
C87 C88 1.3775
C88 C89 1.4242
C89 C90 1.4182
C91 Cl5 1.61(3)
C91 Cl6 1.82(3)
